data_7712036
loop_
_publ_author_name
'Tang, Jiamin'
'Zhang, Sheng'
'Li, Linzhou'
'Yao, Linbin'
'Zhang, Ronghu'
'Yin, Bing'
'Zhang, Jiangwei'

_publ_section_title
;
 Influence of ligand substitution and the solvent effect on the structures
 and magnetic properties of dinuclear Dy<sub>2</sub> supramolecular
 architectures constructed with the bis-&#x3b2;-diketonate-Dy<sub>2</sub>
 building block as a metalloligand.
;
_journal_issue 5
_journal_name_full 'Dalton transactions (Cambridge, England : 2003)'
_journal_page_first 1366
_journal_page_last 1377
_journal_paper_doi 10.1039/d2dt03468a
_journal_volume 52
_journal_year 2023
_chemical_formula_moiety 'C66 H34 Dy2 F18 N4 O12'
_chemical_formula_sum 'C66 H34 Dy2 F18 N4 O12'
_chemical_formula_weight 1741.97
_space_group_crystal_system orthorhombic
_space_group_IT_number 45
_space_group_name_Hall 'I 2 -2c'
_space_group_name_H-M_alt 'I b a 2'
_atom_sites_solution_hydrogens geom
_audit_creation_date 2022-11-22
_audit_creation_method
;
Olex2 1.2-beta
(compiled 2018.05.29 svn.r3508 for OlexSys, GUI svn.r5506)
;
_audit_update_record
;
2022-12-07 deposited with the CCDC.	2023-01-02 downloaded from the CCDC.
;
_cell_angle_alpha 90
_cell_angle_beta 90
_cell_angle_gamma 90
_cell_formula_units_Z 4
_cell_length_a 17.5572(5)
_cell_length_b 18.9503(6)
_cell_length_c 21.1019(7)
_cell_measurement_reflns_used 1854
_cell_measurement_temperature 293.0(2)
_cell_measurement_theta_max 26.482
_cell_measurement_theta_min 2.156
_cell_volume 7020.9(4)
_computing_cell_refinement 'CrysAlisPro 1.171.40.53 (Rigaku OD, 2019)'
_computing_data_collection 'CrysAlisPro 1.171.40.53 (Rigaku OD, 2019)'
_computing_data_reduction 'CrysAlisPro 1.171.40.53 (Rigaku OD, 2019)'
_computing_molecular_graphics 'Olex2 (Dolomanov et al., 2009)'
_computing_publication_material 'Olex2 (Dolomanov et al., 2009)'
_computing_structure_refinement 'ShelXL (Sheldrick, 2015)'
_computing_structure_solution 'SIR2004  (Burla et al.,  2007)'
_diffrn_ambient_temperature 293.0(2)
_diffrn_detector 'CCD plate'
_diffrn_detector_type Eos
_diffrn_measured_fraction_theta_full 0.999
_diffrn_measured_fraction_theta_max 0.999
_diffrn_measurement_device 'four-circle diffractometer'
_diffrn_measurement_device_type 'Xcalibur, Eos, Gemini'
_diffrn_measurement_method '\w scans'
_diffrn_orient_matrix_type 'CrysAlisPro convention (1999,Acta A55,543-557)'
_diffrn_radiation_monochromator graphite
_diffrn_radiation_probe x-ray
_diffrn_radiation_type CuK\a
_diffrn_radiation_wavelength 1.54184
_diffrn_reflns_av_R_equivalents 0.0384
_diffrn_reflns_av_unetI/netI 0.0395
_diffrn_reflns_Laue_measured_fraction_full 0.999
_diffrn_reflns_Laue_measured_fraction_max 0.999
_diffrn_reflns_limit_h_max 20
_diffrn_reflns_limit_h_min -20
_diffrn_reflns_limit_k_max 22
_diffrn_reflns_limit_k_min -21
_diffrn_reflns_limit_l_max 19
_diffrn_reflns_limit_l_min -25
_diffrn_reflns_number 12424
_diffrn_reflns_point_group_measured_fraction_full 0.752
_diffrn_reflns_point_group_measured_fraction_max 0.752
_diffrn_reflns_theta_full 67.177
_diffrn_reflns_theta_max 67.177
_diffrn_reflns_theta_min 3.432
_diffrn_source 'fine-focus sealed X-ray tube'
_diffrn_source_type 'Enhance (Cu) X-ray Source'
_exptl_absorpt_coefficient_mu 12.230
_exptl_absorpt_correction_T_max 0.84230
_exptl_absorpt_correction_T_min 0.68197
_exptl_absorpt_correction_type multi-scan
_exptl_absorpt_process_details
'CrysAlisPro 1.171.40.53 (Rigaku Oxford Diffraction, 2019) Empirical absorption correction using spherical harmonics, implemented in SCALE3 ABSPACK scaling algorithm.'
_exptl_crystal_colour white
_exptl_crystal_colour_primary white
_exptl_crystal_density_diffrn 1.648
_exptl_crystal_description block
_exptl_crystal_F_000 3392
_exptl_crystal_size_max 0.12
_exptl_crystal_size_mid 0.12
_exptl_crystal_size_min 0.11
_platon_squeeze_details
;

;
_refine_diff_density_max 0.644
_refine_diff_density_min -0.496
_refine_diff_density_rms 0.082
_refine_ls_abs_structure_details
;
 Refined as an inversion twin.
;
_refine_ls_abs_structure_Flack 0.014(8)
_refine_ls_extinction_method none
_refine_ls_goodness_of_fit_ref 1.025
_refine_ls_hydrogen_treatment constr
_refine_ls_matrix_type full
_refine_ls_number_parameters 459
_refine_ls_number_reflns 4712
_refine_ls_number_restraints 174
_refine_ls_restrained_S_all 1.059
_refine_ls_R_factor_all 0.0589
_refine_ls_R_factor_gt 0.0485
_refine_ls_shift/su_max 0.000
_refine_ls_shift/su_mean 0.000
_refine_ls_structure_factor_coef Fsqd
_refine_ls_weighting_details 'w=1/[\s^2^(Fo^2^)+(0.0926P)^2^+3.8417P] where P=(Fo^2^+2Fc^2^)/3'
_refine_ls_weighting_scheme calc
_refine_ls_wR_factor_gt 0.1284
_refine_ls_wR_factor_ref 0.1383
_reflns_Friedel_coverage 0.459
_reflns_Friedel_fraction_full 0.489
_reflns_Friedel_fraction_max 0.489
_reflns_number_gt 3927
_reflns_number_total 4712
_reflns_threshold_expression 'I > 2\s(I)'
_cod_data_source_file d2dt03468a2.cif
_cod_data_source_block 11490
_cod_depositor_comments 'Adding full bibliography for 7712034--7712040.cif.'
_cod_database_code 7712036
_shelx_shelxl_version_number 2018/3
_shelx_space_group_comment
;
The symmetry employed for this shelxl refinement is uniquely defined
by the following loop, which should always be used as a source of
symmetry information in preference to the above space-group names.
They are only intended as comments.
;
_shelx_estimated_absorpt_t_max 0.346
_shelx_estimated_absorpt_t_min 0.322
_olex2_refinement_description
;
1. Twinned data refinement
 Scales: 0.986(8)
 0.014(8)
2. Fixed Uiso
 At 1.2 times of:
  All C(H) groups
3. Restrained distances
 C15-F7 = C15-F8 = C15-F9
 1.32 with sigma of 0.01
 F7-F8 = F8-F9 = F9-F7
 2.28 with sigma of 0.01
 C14-F4 = C14-F5 = C14-F6
 1.32 with sigma of 0.01
 F4-F5 = F5-F6 = F6-F4
 2.28 with sigma of 0.01
 C1-F1 = C1-F2 = C1-F3
 1.32 with sigma of 0.01
 F1-F2 = F2-F3 = F3-F1
 2.28 with sigma of 0.01
4. Rigid bond restraints
 All non-hydrogen atoms
 with sigma for 1-2 distances of 0.01 and sigma for 1-3 distances of 0.01
5. Others
 Fixed X: Dy1(0.075089)
 Fixed Y: Dy1(0.20322)
 Fixed Z: Dy1(-0.003851)
6.a Aromatic/amide H refined with riding coordinates:
 C3(H3), C6(H6), C7(H7), C8(H8), C10(H10), C12(H12), C17(H17), C20(H20),
 C21(H21), C22(H22), C23(H23), C24(H24), C25(H25), C27(H27), C28(H28), C30(H30),
  C31(H31), C32(H32)
;
_olex2_submission_special_instructions 'No special instructions were received'
_oxdiff_exptl_absorpt_empirical_details
;
Empirical correction (ABSPACK) includes:
- Absorption correction using spherical harmonics
- Frame scaling
;

loop_
_space_group_symop_operation_xyz
'x, y, z'
'-x, -y, z'
'x+1/2, -y+1/2, z'
'-x+1/2, y+1/2, z'
'x+1/2, y+1/2, z+1/2'
'-x+1/2, -y+1/2, z+1/2'
'x+1, -y+1, z+1/2'
'-x+1, y+1, z+1/2'

loop_
_atom_site_label
_atom_site_type_symbol
_atom_site_fract_x
_atom_site_fract_y
_atom_site_fract_z
_atom_site_U_iso_or_equiv
_atom_site_adp_type
_atom_site_occupancy
_atom_site_site_symmetry_order
_atom_site_calc_flag
_atom_site_refinement_flags_posn
_atom_site_refinement_flags_adp
_atom_site_refinement_flags_occupancy
_atom_site_disorder_assembly
_atom_site_disorder_group
Dy1 Dy 0.075089 0.203220 -0.003851 0.0564(2) Uani 1 1 d . U . . .
F1 F 0.1007(14) 0.3152(7) -0.1971(8) 0.293(11) Uani 1 1 d D U . . .
F2 F 0.1940(7) 0.2513(10) -0.2379(7) 0.255(9) Uani 1 1 d D U . . .
F3 F 0.0742(8) 0.2252(7) -0.2599(6) 0.212(8) Uani 1 1 d D U . . .
F4 F 0.1683(7) -0.3746(6) -0.0891(10) 0.275(11) Uani 1 1 d D U . . .
F5 F 0.0843(10) -0.4131(6) -0.0203(7) 0.236(8) Uani 1 1 d D U . . .
F6 F 0.0517(10) -0.3989(6) -0.1216(8) 0.276(11) Uani 1 1 d D U . . .
F7 F 0.1686(7) 0.3433(7) 0.1637(5) 0.191(6) Uani 1 1 d D U . . .
F8 F 0.0484(7) 0.3556(6) 0.1939(6) 0.181(5) Uani 1 1 d D U . . .
F9 F 0.1270(9) 0.2864(6) 0.2496(5) 0.180(6) Uani 1 1 d D U . . .
N1 N 0.1662(5) 0.3067(4) -0.0074(9) 0.075(2) Uani 1 1 d . U . . .
N2 N 0.2061(5) 0.1800(5) 0.0440(6) 0.072(2) Uani 1 1 d . U . . .
O1 O 0.0988(5) 0.2351(4) -0.1082(5) 0.077(2) Uani 1 1 d . U . . .
O2 O 0.1216(4) 0.1008(4) -0.0549(4) 0.0597(16) Uani 1 1 d . U . . .
O3 O 0.0316(4) -0.1505(4) -0.0470(4) 0.0624(18) Uani 1 1 d . U . . .
O4 O 0.0115(5) -0.2933(4) -0.0243(4) 0.074(3) Uani 1 1 d . U . . .
O5 O 0.0695(4) 0.2659(4) 0.0902(4) 0.0666(19) Uani 1 1 d . U . . .
O6 O 0.0436(4) 0.1227(4) 0.0775(4) 0.0559(15) Uani 1 1 d . U . . .
C1 C 0.1216(8) 0.2498(7) -0.2163(6) 0.107(4) Uani 1 1 d D U . . .
C2 C 0.1193(7) 0.2042(6) -0.1554(6) 0.065(3) Uani 1 1 d . U . . .
C3 C 0.1397(7) 0.1326(6) -0.1610(6) 0.074(3) Uani 1 1 d . U . . .
H3 H 0.153765 0.115737 -0.200665 0.088 Uiso 1 1 calc R . . . .
C4 C 0.1399(5) 0.0858(6) -0.1101(5) 0.056(2) Uani 1 1 d . U . . .
C5 C 0.1588(6) 0.0111(6) -0.1245(6) 0.063(2) Uani 1 1 d . U . . .
C6 C 0.2157(8) -0.0047(8) -0.1683(8) 0.095(5) Uani 1 1 d . U . . .
H6 H 0.241423 0.031420 -0.189112 0.114 Uiso 1 1 calc R . . . .
C7 C 0.2335(9) -0.0741(8) -0.1805(9) 0.105(5) Uani 1 1 d . U . . .
H7 H 0.275994 -0.084818 -0.205048 0.126 Uiso 1 1 calc R . . . .
C8 C 0.1896(8) -0.1273(7) -0.1572(7) 0.087(4) Uani 1 1 d . U . . .
H8 H 0.196901 -0.173095 -0.171786 0.104 Uiso 1 1 calc R . . . .
C9 C 0.1336(6) -0.1140(6) -0.1114(6) 0.063(2) Uani 1 1 d . U . . .
C10 C 0.1191(6) -0.0449(6) -0.0969(5) 0.057(2) Uani 1 1 d . U . . .
H10 H 0.081315 -0.034862 -0.067384 0.068 Uiso 1 1 calc R . . . .
C11 C 0.0876(6) -0.1691(7) -0.0805(6) 0.063(3) Uani 1 1 d . U . . .
C12 C 0.1067(9) -0.2420(7) -0.0885(7) 0.079(3) Uani 1 1 d . U . . .
H12 H 0.148127 -0.253602 -0.113965 0.095 Uiso 1 1 calc R . . . .
C13 C 0.0661(8) -0.2960(6) -0.0598(7) 0.070(3) Uani 1 1 d . U . . .
C14 C 0.0938(8) -0.3743(7) -0.0733(7) 0.118(5) Uani 1 1 d D U . . .
C15 C 0.1102(7) 0.3126(7) 0.1926(6) 0.111(5) Uani 1 1 d D U . . .
C16 C 0.0845(7) 0.2478(7) 0.1452(7) 0.069(3) Uani 1 1 d . U . . .
C17 C 0.0814(8) 0.1807(7) 0.1708(7) 0.079(4) Uani 1 1 d . U . . .
H17 H 0.100009 0.173418 0.211583 0.095 Uiso 1 1 calc R . . . .
C18 C 0.0512(5) 0.1232(6) 0.1372(6) 0.056(2) Uani 1 1 d . U . . .
C19 C 0.0257(5) 0.0594(5) 0.1726(5) 0.054(2) Uani 1 1 d . U . . .
C20 C 0.0247(6) 0.0580(7) 0.2387(5) 0.068(3) Uani 1 1 d . U . . .
H20 H 0.041294 0.097376 0.261075 0.082 Uiso 1 1 calc R . . . .
C21 C 0.000000 0.000000 0.2714(8) 0.083(5) Uani 1 2 d S TU P . .
H21 H 0.000001 -0.000001 0.315486 0.099 Uiso 1 2 calc RS T P . .
C22 C 0.000000 0.000000 0.1401(7) 0.052(3) Uani 1 2 d S TU P . .
H22 H -0.000001 0.000002 0.096041 0.062 Uiso 1 2 calc RS T P . .
C23 C 0.2257(7) 0.1182(6) 0.0667(7) 0.076(3) Uani 1 1 d . U . . .
H23 H 0.192586 0.080505 0.060303 0.092 Uiso 1 1 calc R . . . .
C24 C 0.2935(8) 0.1052(8) 0.1002(8) 0.093(4) Uani 1 1 d . U . . .
H24 H 0.304602 0.060446 0.115685 0.112 Uiso 1 1 calc R . . . .
C25 C 0.3425(8) 0.1602(10) 0.1094(8) 0.095(4) Uani 1 1 d . U . . .
H25 H 0.387791 0.153034 0.131444 0.114 Uiso 1 1 calc R . . . .
C26 C 0.3247(7) 0.2281(9) 0.0856(7) 0.083(3) Uani 1 1 d . U . . .
C27 C 0.3720(9) 0.2861(11) 0.0916(9) 0.103(4) Uani 1 1 d . U . . .
H27 H 0.419444 0.280651 0.110458 0.123 Uiso 1 1 calc R . . . .
C28 C 0.3509(9) 0.3499(10) 0.0709(9) 0.106(4) Uani 1 1 d . U . . .
H28 H 0.383514 0.387828 0.077737 0.128 Uiso 1 1 calc R . . . .
C29 C 0.2793(9) 0.3626(8) 0.0380(8) 0.092(3) Uani 1 1 d . U . . .
C30 C 0.2565(9) 0.4244(8) 0.0146(9) 0.107(5) Uani 1 1 d . U . . .
H30 H 0.286400 0.464208 0.021123 0.128 Uiso 1 1 calc R . . . .
C31 C 0.1889(9) 0.4307(7) -0.0194(10) 0.108(5) Uani 1 1 d . U . . .
H31 H 0.172865 0.474451 -0.034219 0.129 Uiso 1 1 calc R . . . .
C32 C 0.1459(9) 0.3705(7) -0.0308(8) 0.099(5) Uani 1 1 d . U . . .
H32 H 0.101967 0.374093 -0.055238 0.119 Uiso 1 1 calc R . . . .
C33 C 0.2333(7) 0.3023(6) 0.0279(7) 0.072(3) Uani 1 1 d . U . . .
C34 C 0.2542(6) 0.2356(7) 0.0523(6) 0.068(3) Uani 1 1 d . U . . .

loop_
_atom_site_aniso_label
_atom_site_aniso_U_11
_atom_site_aniso_U_22
_atom_site_aniso_U_33
_atom_site_aniso_U_23
_atom_site_aniso_U_13
_atom_site_aniso_U_12
Dy1 0.0600(3) 0.0423(3) 0.0667(4) 0.0015(5) 0.0036(5) 0.0019(2)
F1 0.59(3) 0.103(8) 0.182(18) 0.041(9) -0.102(18) 0.062(15)
F2 0.199(12) 0.37(2) 0.194(17) 0.192(17) 0.001(9) -0.109(13)
F3 0.288(16) 0.208(13) 0.139(10) 0.097(9) -0.116(11) -0.143(13)
F4 0.177(9) 0.083(7) 0.57(3) -0.040(12) 0.139(14) 0.041(8)
F5 0.37(2) 0.083(7) 0.253(17) 0.047(10) 0.067(13) 0.102(10)
F6 0.41(2) 0.094(9) 0.33(2) -0.109(11) -0.17(2) 0.100(12)
F7 0.232(11) 0.186(12) 0.154(10) -0.072(9) 0.055(10) -0.151(10)
F8 0.254(12) 0.104(8) 0.186(12) -0.084(8) 0.024(10) 0.017(8)
F9 0.327(19) 0.119(9) 0.095(7) -0.032(6) -0.039(9) -0.056(9)
N1 0.073(5) 0.061(4) 0.093(6) 0.004(6) 0.015(6) -0.002(3)
N2 0.066(5) 0.064(5) 0.085(7) -0.011(5) 0.002(4) 0.001(4)
O1 0.103(6) 0.053(5) 0.075(5) 0.007(4) 0.014(5) 0.006(4)
O2 0.068(4) 0.051(4) 0.059(4) 0.005(3) 0.008(3) 0.006(3)
O3 0.058(4) 0.052(4) 0.076(5) -0.003(4) 0.010(3) 0.009(3)
O4 0.077(5) 0.049(4) 0.095(8) 0.000(4) -0.003(4) 0.007(3)
O5 0.078(5) 0.048(4) 0.074(5) -0.001(4) 0.010(4) 0.001(3)
O6 0.061(4) 0.047(4) 0.059(4) 0.000(3) 0.000(3) -0.001(3)
C1 0.159(12) 0.089(8) 0.073(8) 0.022(7) -0.031(8) -0.030(9)
C2 0.072(7) 0.066(6) 0.058(5) 0.005(5) -0.008(5) -0.020(5)
C3 0.096(8) 0.067(6) 0.058(6) 0.004(5) 0.015(6) -0.002(6)
C4 0.054(5) 0.059(5) 0.055(5) -0.001(4) 0.004(5) -0.007(4)
C5 0.063(6) 0.061(5) 0.066(7) 0.000(5) 0.004(5) 0.001(4)
C6 0.091(9) 0.073(7) 0.122(12) 0.001(8) 0.051(8) -0.002(6)
C7 0.113(11) 0.075(7) 0.127(13) -0.009(9) 0.074(10) 0.010(7)
C8 0.102(9) 0.061(6) 0.098(10) -0.016(7) 0.033(7) 0.004(6)
C9 0.063(6) 0.061(5) 0.065(7) -0.007(5) 0.005(5) 0.004(4)
C10 0.058(5) 0.062(5) 0.051(6) 0.002(5) 0.004(4) 0.008(4)
C11 0.065(6) 0.061(5) 0.063(7) -0.005(5) -0.006(5) 0.008(5)
C12 0.093(8) 0.065(6) 0.080(9) -0.010(6) 0.014(7) 0.019(6)
C13 0.080(7) 0.053(6) 0.076(8) -0.008(5) -0.015(6) 0.010(5)
C14 0.135(11) 0.059(7) 0.160(14) -0.021(8) 0.020(10) 0.022(8)
C15 0.181(14) 0.074(8) 0.079(8) -0.025(7) 0.010(10) -0.049(8)
C16 0.074(7) 0.056(6) 0.077(6) -0.013(5) 0.004(6) -0.009(5)
C17 0.105(10) 0.061(6) 0.071(8) -0.003(5) -0.022(7) -0.010(6)
C18 0.044(4) 0.058(5) 0.067(5) -0.001(5) -0.004(5) 0.001(4)
C19 0.050(5) 0.056(5) 0.056(5) -0.006(4) -0.001(4) 0.006(4)
C20 0.071(7) 0.079(7) 0.055(5) -0.008(5) -0.005(6) -0.019(5)
C21 0.103(12) 0.090(12) 0.055(8) 0.000 0.000 -0.025(10)
C22 0.051(7) 0.053(7) 0.051(7) 0.000 0.000 0.010(5)
C23 0.066(6) 0.059(6) 0.105(10) -0.006(6) -0.005(6) 0.004(5)
C24 0.085(8) 0.084(8) 0.111(12) 0.005(9) -0.014(8) 0.018(6)
C25 0.069(7) 0.129(9) 0.085(10) -0.010(9) -0.001(7) -0.001(7)
C26 0.067(6) 0.111(7) 0.070(8) -0.019(7) 0.011(5) -0.017(6)
C27 0.076(8) 0.142(10) 0.090(11) -0.017(10) 0.008(7) -0.034(7)
C28 0.085(8) 0.125(9) 0.108(13) -0.035(9) 0.028(7) -0.045(8)
C29 0.101(8) 0.080(7) 0.095(10) -0.018(7) 0.026(6) -0.037(6)
C30 0.114(9) 0.065(7) 0.142(17) -0.025(7) 0.059(8) -0.028(6)
C31 0.108(8) 0.053(6) 0.162(18) 0.006(8) 0.073(8) -0.007(6)
C32 0.095(8) 0.053(6) 0.148(15) 0.003(7) 0.021(7) 0.002(5)
C33 0.067(6) 0.072(6) 0.078(8) -0.012(6) 0.022(5) -0.019(5)
C34 0.057(5) 0.068(5) 0.078(8) -0.010(5) 0.022(5) -0.009(4)

loop_
_atom_type_symbol
_atom_type_description
_atom_type_scat_dispersion_real
_atom_type_scat_dispersion_imag
_atom_type_scat_source
C C 0.0181 0.0091 'International Tables Vol C Tables 4.2.6.8 and 6.1.1.4'
H H 0.0000 0.0000 'International Tables Vol C Tables 4.2.6.8 and 6.1.1.4'
Dy Dy -9.8046 9.8477 'International Tables Vol C Tables 4.2.6.8 and 6.1.1.4'
F F 0.0727 0.0534 'International Tables Vol C Tables 4.2.6.8 and 6.1.1.4'
N N 0.0311 0.0180 'International Tables Vol C Tables 4.2.6.8 and 6.1.1.4'
O O 0.0492 0.0322 'International Tables Vol C Tables 4.2.6.8 and 6.1.1.4'

loop_
_geom_angle_atom_site_label_1
_geom_angle_atom_site_label_2
_geom_angle_atom_site_label_3
_geom_angle
_geom_angle_site_symmetry_1
_geom_angle_site_symmetry_3
_geom_angle_publ_flag
N1 Dy1 N2 64.9(4) . . ?
O1 Dy1 N1 69.9(5) . . ?
O1 Dy1 N2 105.0(3) . . ?
O1 Dy1 O2 73.7(3) . . ?
O1 Dy1 O4 75.6(3) . 2 ?
O1 Dy1 O6 154.1(3) . . ?
O2 Dy1 N1 113.8(3) . . ?
O2 Dy1 N2 74.2(3) . . ?
O3 Dy1 N1 146.7(4) 2 . ?
O3 Dy1 N2 144.3(3) 2 . ?
O3 Dy1 O1 83.3(3) 2 . ?
O3 Dy1 O2 75.2(2) 2 . ?
O3 Dy1 O4 73.4(3) 2 2 ?
O3 Dy1 O5 121.7(3) 2 . ?
O3 Dy1 O6 79.5(3) 2 . ?
O4 Dy1 N1 80.7(3) 2 . ?
O4 Dy1 N2 142.2(3) 2 . ?
O4 Dy1 O2 138.0(3) 2 . ?
O4 Dy1 O6 117.1(3) 2 . ?
O5 Dy1 N1 69.8(5) . . ?
O5 Dy1 N2 77.7(3) . . ?
O5 Dy1 O1 133.4(3) . . ?
O5 Dy1 O2 145.7(3) . . ?
O5 Dy1 O4 75.8(3) . 2 ?
O5 Dy1 O6 72.4(3) . . ?
O6 Dy1 N1 132.1(5) . . ?
O6 Dy1 N2 79.2(3) . . ?
O6 Dy1 O2 83.2(2) . . ?
C32 N1 Dy1 122.4(9) . . ?
C32 N1 C33 118.1(11) . . ?
C33 N1 Dy1 118.1(8) . . ?
C23 N2 Dy1 122.4(8) . . ?
C23 N2 C34 118.8(11) . . ?
C34 N2 Dy1 118.4(8) . . ?
C2 O1 Dy1 135.1(8) . . ?
C4 O2 Dy1 134.8(7) . . ?
C11 O3 Dy1 137.0(7) . 2 ?
C13 O4 Dy1 131.2(8) . 2 ?
C16 O5 Dy1 130.7(8) . . ?
C18 O6 Dy1 133.9(7) . . ?
F1 C1 C2 104.8(12) . . ?
F2 C1 F1 109.6(11) . . ?
F2 C1 C2 108.4(10) . . ?
F3 C1 F1 111.1(11) . . ?
F3 C1 F2 111.3(11) . . ?
F3 C1 C2 111.3(10) . . ?
O1 C2 C1 114.9(11) . . ?
O1 C2 C3 127.6(11) . . ?
C3 C2 C1 117.4(12) . . ?
C2 C3 H3 118.3 . . ?
C4 C3 C2 123.4(12) . . ?
C4 C3 H3 118.3 . . ?
O2 C4 C3 125.2(11) . . ?
O2 C4 C5 117.8(10) . . ?
C3 C4 C5 116.8(10) . . ?
C6 C5 C4 120.0(11) . . ?
C6 C5 C10 118.2(11) . . ?
C10 C5 C4 121.8(10) . . ?
C5 C6 H6 120.3 . . ?
C7 C6 C5 119.5(13) . . ?
C7 C6 H6 120.3 . . ?
C6 C7 H7 119.6 . . ?
C8 C7 C6 120.7(12) . . ?
C8 C7 H7 119.6 . . ?
C7 C8 H8 119.6 . . ?
C7 C8 C9 120.9(12) . . ?
C9 C8 H8 119.6 . . ?
C8 C9 C11 124.2(11) . . ?
C10 C9 C8 117.2(11) . . ?
C10 C9 C11 118.5(10) . . ?
C5 C10 H10 118.6 . . ?
C9 C10 C5 122.7(10) . . ?
C9 C10 H10 118.6 . . ?
O3 C11 C9 118.4(10) . . ?
O3 C11 C12 121.3(12) . . ?
C12 C11 C9 120.3(10) . . ?
C11 C12 H12 118.7 . . ?
C13 C12 C11 122.7(12) . . ?
C13 C12 H12 118.7 . . ?
O4 C13 C12 130.0(11) . . ?
O4 C13 C14 113.0(11) . . ?
C12 C13 C14 117.0(12) . . ?
F4 C14 C13 110.2(11) . . ?
F5 C14 F4 108.8(11) . . ?
F5 C14 C13 108.9(11) . . ?
F6 C14 F4 110.1(11) . . ?
F6 C14 F5 111.9(11) . . ?
F6 C14 C13 106.9(11) . . ?
F7 C15 F8 111.5(10) . . ?
F7 C15 F9 114.0(11) . . ?
F7 C15 C16 105.0(10) . . ?
F8 C15 C16 103.9(10) . . ?
F9 C15 F8 112.5(11) . . ?
F9 C15 C16 109.2(11) . . ?
O5 C16 C15 114.9(11) . . ?
O5 C16 C17 127.8(12) . . ?
C17 C16 C15 117.4(12) . . ?
C16 C17 H17 119.0 . . ?
C16 C17 C18 122.1(12) . . ?
C18 C17 H17 119.0 . . ?
O6 C18 C17 123.2(11) . . ?
O6 C18 C19 117.4(9) . . ?
C17 C18 C19 119.4(11) . . ?
C20 C19 C18 121.3(10) . . ?
C22 C19 C18 120.5(10) . . ?
C22 C19 C20 118.2(11) . . ?
C19 C20 H20 119.2 . . ?
C21 C20 C19 121.6(12) . . ?
C21 C20 H20 119.2 . . ?
C20 C21 C20 119.4(16) 2 . ?
C20 C21 H21 120.3 2 . ?
C20 C21 H21 120.3 . . ?
C19 C22 C19 121.1(14) 2 . ?
C19 C22 H22 119.5 2 . ?
C19 C22 H22 119.5 . . ?
N2 C23 H23 117.9 . . ?
N2 C23 C24 124.1(12) . . ?
C24 C23 H23 117.9 . . ?
C23 C24 H24 120.9 . . ?
C25 C24 C23 118.2(15) . . ?
C25 C24 H24 120.9 . . ?
C24 C25 H25 119.9 . . ?
C24 C25 C26 120.2(14) . . ?
C26 C25 H25 119.9 . . ?
C25 C26 C34 117.2(13) . . ?
C27 C26 C25 123.8(15) . . ?
C27 C26 C34 119.0(16) . . ?
C26 C27 H27 119.2 . . ?
C28 C27 C26 121.5(17) . . ?
C28 C27 H27 119.2 . . ?
C27 C28 H28 118.6 . . ?
C27 C28 C29 122.9(14) . . ?
C29 C28 H28 118.6 . . ?
C30 C29 C28 125.6(14) . . ?
C30 C29 C33 118.7(16) . . ?
C33 C29 C28 115.6(15) . . ?
C29 C30 H30 119.2 . . ?
C29 C30 C31 121.6(14) . . ?
C31 C30 H30 119.2 . . ?
C30 C31 H31 120.6 . . ?
C32 C31 C30 118.8(15) . . ?
C32 C31 H31 120.6 . . ?
N1 C32 C31 121.8(16) . . ?
N1 C32 H32 119.1 . . ?
C31 C32 H32 119.1 . . ?
N1 C33 C29 120.9(13) . . ?
N1 C33 C34 117.9(10) . . ?
C34 C33 C29 121.2(14) . . ?
N2 C34 C26 121.4(13) . . ?
N2 C34 C33 119.0(12) . . ?
C33 C34 C26 119.6(12) . . ?

loop_
_geom_bond_atom_site_label_1
_geom_bond_atom_site_label_2
_geom_bond_distance
_geom_bond_site_symmetry_2
_geom_bond_publ_flag
Dy1 N1 2.533(8) . ?
Dy1 N2 2.551(10) . ?
Dy1 O1 2.321(9) . ?
Dy1 O2 2.366(7) . ?
Dy1 O3 2.311(7) 2 ?
Dy1 O4 2.327(8) 2 ?
Dy1 O5 2.315(9) . ?
Dy1 O6 2.362(7) . ?
F1 C1 1.353(11) . ?
F2 C1 1.351(11) . ?
F3 C1 1.324(10) . ?
F4 C14 1.349(11) . ?
F5 C14 1.348(11) . ?
F6 C14 1.343(11) . ?
F7 C15 1.327(10) . ?
F8 C15 1.357(11) . ?
F9 C15 1.334(11) . ?
N1 C32 1.353(17) . ?
N1 C33 1.397(19) . ?
N2 C23 1.311(15) . ?
N2 C34 1.363(15) . ?
O1 C2 1.210(15) . ?
O2 C4 1.241(12) . ?
O3 C11 1.262(14) . ?
O4 C13 1.217(16) . ?
O5 C16 1.239(17) . ?
O6 C18 1.267(13) . ?
C1 C2 1.549(17) . ?
C2 C3 1.409(17) . ?
C3 H3 0.9300 . ?
C3 C4 1.392(16) . ?
C4 C5 1.486(15) . ?
C5 C6 1.393(17) . ?
C5 C10 1.397(15) . ?
C6 H6 0.9300 . ?
C6 C7 1.38(2) . ?
C7 H7 0.9300 . ?
C7 C8 1.361(19) . ?
C8 H8 0.9300 . ?
C8 C9 1.401(17) . ?
C9 C10 1.367(15) . ?
C9 C11 1.473(17) . ?
C10 H10 0.9300 . ?
C11 C12 1.431(18) . ?
C12 H12 0.9300 . ?
C12 C13 1.39(2) . ?
C13 C14 1.588(17) . ?
C15 C16 1.647(18) . ?
C16 C17 1.38(2) . ?
C17 H17 0.9300 . ?
C17 C18 1.404(17) . ?
C18 C19 1.490(15) . ?
C19 C20 1.396(15) . ?
C19 C22 1.393(12) . ?
C20 H20 0.9300 . ?
C20 C21 1.368(14) . ?
C21 H21 0.9300 . ?
C22 H22 0.9300 . ?
C23 H23 0.9300 . ?
C23 C24 1.406(18) . ?
C24 H24 0.9300 . ?
C24 C25 1.37(2) . ?
C25 H25 0.9300 . ?
C25 C26 1.42(2) . ?
C26 C27 1.38(2) . ?
C26 C34 1.430(19) . ?
C27 H27 0.9300 . ?
C27 C28 1.34(2) . ?
C28 H28 0.9300 . ?
C28 C29 1.46(2) . ?
C29 C30 1.33(2) . ?
C29 C33 1.415(17) . ?
C30 H30 0.9300 . ?
C30 C31 1.39(2) . ?
C31 H31 0.9300 . ?
C31 C32 1.390(19) . ?
C32 H32 0.9300 . ?
C33 C34 1.413(18) . ?

loop_
_geom_torsion_atom_site_label_1
_geom_torsion_atom_site_label_2
_geom_torsion_atom_site_label_3
_geom_torsion_atom_site_label_4
_geom_torsion
_geom_torsion_site_symmetry_1
_geom_torsion_site_symmetry_2
_geom_torsion_site_symmetry_3
_geom_torsion_site_symmetry_4
_geom_torsion_publ_flag
Dy1 N1 C32 C31 164.6(12) . . . . ?
Dy1 N1 C33 C29 -167.6(10) . . . . ?
Dy1 N1 C33 C34 13.3(17) . . . . ?
Dy1 N2 C23 C24 -172.0(11) . . . . ?
Dy1 N2 C34 C26 172.5(9) . . . . ?
Dy1 N2 C34 C33 -6.8(15) . . . . ?
Dy1 O1 C2 C1 176.0(8) . . . . ?
Dy1 O1 C2 C3 -3(2) . . . . ?
Dy1 O2 C4 C3 2.6(16) . . . . ?
Dy1 O2 C4 C5 -173.2(7) . . . . ?
Dy1 O3 C11 C9 164.5(8) 2 . . . ?
Dy1 O3 C11 C12 -15.7(18) 2 . . . ?
Dy1 O4 C13 C12 18(2) 2 . . . ?
Dy1 O4 C13 C14 -163.0(8) 2 . . . ?
Dy1 O5 C16 C15 153.8(8) . . . . ?
Dy1 O5 C16 C17 -26.7(19) . . . . ?
Dy1 O6 C18 C17 2.8(16) . . . . ?
Dy1 O6 C18 C19 -177.9(6) . . . . ?
F1 C1 C2 O1 1.8(15) . . . . ?
F1 C1 C2 C3 -179.2(13) . . . . ?
F2 C1 C2 O1 118.8(13) . . . . ?
F2 C1 C2 C3 -62.2(15) . . . . ?
F3 C1 C2 O1 -118.4(13) . . . . ?
F3 C1 C2 C3 60.6(16) . . . . ?
F7 C15 C16 O5 -55.4(14) . . . . ?
F7 C15 C16 C17 125.0(13) . . . . ?
F8 C15 C16 O5 61.7(13) . . . . ?
F8 C15 C16 C17 -117.8(13) . . . . ?
F9 C15 C16 O5 -178.1(11) . . . . ?
F9 C15 C16 C17 2.4(16) . . . . ?
N1 C33 C34 N2 -4.3(18) . . . . ?
N1 C33 C34 C26 176.4(13) . . . . ?
N2 C23 C24 C25 0(2) . . . . ?
O1 C2 C3 C4 -1(2) . . . . ?
O2 C4 C5 C6 -144.6(13) . . . . ?
O2 C4 C5 C10 37.7(15) . . . . ?
O3 C11 C12 C13 -1(2) . . . . ?
O4 C13 C14 F4 -154.5(13) . . . . ?
O4 C13 C14 F5 -35.2(16) . . . . ?
O4 C13 C14 F6 85.8(16) . . . . ?
O5 C16 C17 C18 -8(2) . . . . ?
O6 C18 C19 C20 -173.4(10) . . . . ?
O6 C18 C19 C22 4.7(13) . . . . ?
C1 C2 C3 C4 -179.8(11) . . . . ?
C2 C3 C4 O2 1.0(19) . . . . ?
C2 C3 C4 C5 176.8(11) . . . . ?
C3 C4 C5 C6 39.3(17) . . . . ?
C3 C4 C5 C10 -138.4(11) . . . . ?
C4 C5 C6 C7 179.0(14) . . . . ?
C4 C5 C10 C9 177.3(11) . . . . ?
C5 C6 C7 C8 9(3) . . . . ?
C6 C5 C10 C9 -0.4(18) . . . . ?
C6 C7 C8 C9 -11(3) . . . . ?
C7 C8 C9 C10 7(2) . . . . ?
C7 C8 C9 C11 -175.5(15) . . . . ?
C8 C9 C10 C5 -1.6(17) . . . . ?
C8 C9 C11 O3 -169.8(12) . . . . ?
C8 C9 C11 C12 10.4(19) . . . . ?
C9 C11 C12 C13 179.0(13) . . . . ?
C10 C5 C6 C7 -3(2) . . . . ?
C10 C9 C11 O3 7.2(17) . . . . ?
C10 C9 C11 C12 -172.6(11) . . . . ?
C11 C9 C10 C5 -178.8(11) . . . . ?
C11 C12 C13 O4 -1(2) . . . . ?
C11 C12 C13 C14 179.8(12) . . . . ?
C12 C13 C14 F4 24.6(18) . . . . ?
C12 C13 C14 F5 143.9(14) . . . . ?
C12 C13 C14 F6 -95.1(16) . . . . ?
C15 C16 C17 C18 171.8(11) . . . . ?
C16 C17 C18 O6 19.4(19) . . . . ?
C16 C17 C18 C19 -159.9(12) . . . . ?
C17 C18 C19 C20 5.9(15) . . . . ?
C17 C18 C19 C22 -176.0(9) . . . . ?
C18 C19 C20 C21 178.7(8) . . . . ?
C18 C19 C22 C19 -178.4(10) . . . 2 ?
C19 C20 C21 C20 -0.3(7) . . . 2 ?
C20 C19 C22 C19 -0.3(7) . . . 2 ?
C22 C19 C20 C21 0.6(14) . . . . ?
C23 N2 C34 C26 -0.7(18) . . . . ?
C23 N2 C34 C33 -179.9(12) . . . . ?
C23 C24 C25 C26 0(2) . . . . ?
C24 C25 C26 C27 -178.5(16) . . . . ?
C24 C25 C26 C34 0(2) . . . . ?
C25 C26 C27 C28 -176.8(16) . . . . ?
C25 C26 C34 N2 0.2(19) . . . . ?
C25 C26 C34 C33 179.5(12) . . . . ?
C26 C27 C28 C29 -3(3) . . . . ?
C27 C26 C34 N2 178.9(13) . . . . ?
C27 C26 C34 C33 -1.8(19) . . . . ?
C27 C28 C29 C30 -177.7(17) . . . . ?
C27 C28 C29 C33 -1(2) . . . . ?
C28 C29 C30 C31 176.2(15) . . . . ?
C28 C29 C33 N1 -174.9(14) . . . . ?
C28 C29 C33 C34 4(2) . . . . ?
C29 C30 C31 C32 -2(2) . . . . ?
C29 C33 C34 N2 176.7(12) . . . . ?
C29 C33 C34 C26 -2.6(19) . . . . ?
C30 C29 C33 N1 2(2) . . . . ?
C30 C29 C33 C34 -179.2(13) . . . . ?
C30 C31 C32 N1 3(2) . . . . ?
C32 N1 C33 C29 -1(2) . . . . ?
C32 N1 C33 C34 179.9(13) . . . . ?
C33 N1 C32 C31 -1(2) . . . . ?
C33 C29 C30 C31 0(2) . . . . ?
C34 N2 C23 C24 1(2) . . . . ?
C34 C26 C27 C28 5(2) . . . . ?

loop_
_platon_squeeze_void_nr
_platon_squeeze_void_average_x
_platon_squeeze_void_average_y
_platon_squeeze_void_average_z
_platon_squeeze_void_volume
_platon_squeeze_void_count_electrons
_platon_squeeze_void_content
1 0.000 0.500 0.193 238 17 'H2O '
2 0.000 0.500 0.693 238 17 'H2O '
3 0.500 0.000 0.693 238 17 'H2O '
4 0.500 1.000 0.193 238 17 'H2O '

loop_
_twin_individual_id
_twin_individual_mass_fraction_refined
1 0.986(8)
2 0.014(8)
